data_7034490
loop_
_publ_author_name
'Zhang, Shao-Liang'
'Zhao, Xin-Hua'
'Wang, Xin-Yi'

_publ_section_title
;
 Syntheses, structures, and magnetic properties of three new cyano-bridged
 complexes based on the [Mn(CN)6](3-) building block.
;
_journal_issue 34
_journal_name_full 'Dalton transactions (Cambridge, England : 2003)'
_journal_page_first 15189
_journal_page_last 15197
_journal_paper_doi 10.1039/c5dt00038f
_journal_volume 44
_journal_year 2015
_chemical_formula_moiety 'C57 H69 N27 Mn5'
_chemical_formula_sum 'C57 H69 Mn5 N27'
_chemical_formula_weight 1407.09
_chemical_melting_point ?
_chemical_name_common MnN5-Mn(CN)6
_chemical_name_systematic
; 
 ? 
;
_space_group_IT_number 2
_symmetry_cell_setting triclinic
_symmetry_space_group_name_Hall '-P 1'
_symmetry_space_group_name_H-M 'P -1'
_atom_sites_solution_hydrogens geom
_atom_sites_solution_primary direct
_atom_sites_solution_secondary difmap
_audit_creation_method SHELXL-97
_audit_update_record
;
2015-01-06 deposited with the CCDC.
2015-03-18 downloaded from the CCDC.
;
_cell_angle_alpha 97.553(3)
_cell_angle_beta 94.078(3)
_cell_angle_gamma 106.831(3)
_cell_formula_units_Z 2
_cell_length_a 11.418(2)
_cell_length_b 16.938(3)
_cell_length_c 20.679(4)
_cell_measurement_reflns_used 3355
_cell_measurement_temperature 120(2)
_cell_measurement_theta_max 22.36
_cell_measurement_theta_min 2.54
_cell_volume 3769.5(12)
_computing_cell_refinement 'Bruker SAINT'
_computing_data_collection 'Bruker ApexII'
_computing_data_reduction 'Bruker SAINT'
_computing_molecular_graphics Diamond
_computing_publication_material 'SHELXL-97 (Sheldrick, 2008)'
_computing_structure_refinement 'SHELXL-97 (Sheldrick, 2008)'
_computing_structure_solution 'SHELXS-97 (Sheldrick, 2008)'
_diffrn_ambient_temperature 120(2)
_diffrn_measured_fraction_theta_full 0.993
_diffrn_measured_fraction_theta_max 0.993
_diffrn_measurement_device_type 'Bruker ApexDuo'
_diffrn_measurement_method 'phi and omega scans'
_diffrn_radiation_monochromator graphite
_diffrn_radiation_source 'fine-focus sealed tube'
_diffrn_radiation_type MoK\a
_diffrn_radiation_wavelength 0.71073
_diffrn_reflns_av_R_equivalents 0.0431
_diffrn_reflns_av_sigmaI/netI 0.0992
_diffrn_reflns_limit_h_max 13
_diffrn_reflns_limit_h_min -13
_diffrn_reflns_limit_k_max 16
_diffrn_reflns_limit_k_min -20
_diffrn_reflns_limit_l_max 24
_diffrn_reflns_limit_l_min -22
_diffrn_reflns_number 20902
_diffrn_reflns_theta_full 25.02
_diffrn_reflns_theta_max 25.02
_diffrn_reflns_theta_min 1.49
_exptl_absorpt_coefficient_mu 0.866
_exptl_absorpt_correction_T_max 0.8552
_exptl_absorpt_correction_T_min 0.7532
_exptl_absorpt_correction_type multi-scan
_exptl_absorpt_process_details 'SADABS: Bruker, 2000'
_exptl_crystal_colour 'red brown'
_exptl_crystal_density_diffrn 1.240
_exptl_crystal_density_meas ?
_exptl_crystal_density_method 'not measured'
_exptl_crystal_description block
_exptl_crystal_F_000 1450
_exptl_crystal_preparation 'Magnetic properties'
_exptl_crystal_size_max 0.11
_exptl_crystal_size_mid 0.09
_exptl_crystal_size_min 0.05
_platon_squeeze_details
;
;
_refine_diff_density_max 1.159
_refine_diff_density_min -0.640
_refine_diff_density_rms 0.120
_refine_ls_extinction_method none
_refine_ls_goodness_of_fit_ref 1.052
_refine_ls_hydrogen_treatment mixed
_refine_ls_matrix_type full
_refine_ls_number_parameters 811
_refine_ls_number_reflns 13218
_refine_ls_number_restraints 0
_refine_ls_restrained_S_all 1.052
_refine_ls_R_factor_all 0.1429
_refine_ls_R_factor_gt 0.0885
_refine_ls_shift/su_max 0.001
_refine_ls_shift/su_mean 0.000
_refine_ls_structure_factor_coef Fsqd
_refine_ls_weighting_details 'calc w=1/[\s^2^(Fo^2^)+(0.1240P)^2^+0.0000P] where P=(Fo^2^+2Fc^2^)/3'
_refine_ls_weighting_scheme calc
_refine_ls_wR_factor_gt 0.2330
_refine_ls_wR_factor_ref 0.2549
_reflns_number_gt 6249
_reflns_number_total 13218
_reflns_threshold_expression >2sigma(I)
_cod_data_source_file c5dt00038f2.cif
_cod_data_source_block MnN5-Mn(CN)6
_cod_depositor_comments
;
The following automatic conversions were performed:

'_chemical_melting_point' value 'not measured' was changed to '?' -
the value is undefined or not given.

'_symmetry_cell_setting' value 'Triclinic' changed to 'triclinic'
according to
/usr/data/users/saulius/crontab/automatic-downloads/rss-feeds/RSC/lib/dictionaries/cif_core.dic
dictionary named 'cif_core.dic' version 2.4.2 from 2011-04-26.

'_exptl_absorpt_correction_type' value 'multi-Scan' changed to
'multi-scan' according to
/usr/data/users/saulius/crontab/automatic-downloads/rss-feeds/RSC/lib/dictionaries/cif_core.dic
dictionary named 'cif_core.dic' version 2.4.2 from 2011-04-26.

'_exptl_crystal_density_meas' value 'not measured' was changed to '?'
- the value is perceived as not measured.

Automatic conversion script
Id: cif_fix_values 3105 2015-03-04 15:46:00Z robertas 

 Adding full bibliography for 7034489--7034491.cif.
;
_cod_original_cell_volume 3769.6(12)
_cod_original_sg_symbol_H-M P-1
_cod_database_code 7034490

loop_
_symmetry_equiv_pos_as_xyz
'x, y, z'
'-x, -y, -z'

loop_
_atom_site_label
_atom_site_type_symbol
_atom_site_fract_x
_atom_site_fract_y
_atom_site_fract_z
_atom_site_U_iso_or_equiv
_atom_site_adp_type
_atom_site_occupancy
_atom_site_symmetry_multiplicity
_atom_site_calc_flag
_atom_site_refinement_flags
Mn1 Mn 1.29422(11) 0.57124(7) 0.24771(5) 0.0696(4) Uani 1 1 d .
Mn2 Mn 1.14959(15) 0.32974(6) 0.05411(5) 0.0919(5) Uani 1 1 d .
Mn3 Mn 1.0000 0.0000 0.0000 0.0537(4) Uani 1 2 d S
Mn4 Mn 1.06012(11) -0.02140(7) 0.25024(5) 0.0617(3) Uani 1 1 d .
Mn5 Mn 1.0000 0.0000 0.5000 0.0481(4) Uani 1 2 d S
Mn6 Mn 0.60724(10) -0.25957(6) 0.44623(5) 0.0593(3) Uani 1 1 d .
N1 N 1.1579(10) 0.4102(6) 0.3028(4) 0.135(3) Uani 1 1 d .
N2 N 1.5335(9) 0.5161(7) 0.2358(4) 0.123(3) Uani 1 1 d .
N3 N 1.4288(6) 0.6620(4) 0.3871(3) 0.0806(19) Uani 1 1 d .
N4 N 1.4101(9) 0.7306(5) 0.1839(4) 0.119(3) Uani 1 1 d .
N5 N 1.0703(11) 0.6376(8) 0.2672(5) 0.166(5) Uani 1 1 d .
N6 N 1.1900(8) 0.4606(4) 0.1106(4) 0.108(3) Uani 1 1 d .
N7 N 1.3008(12) 0.3036(6) 0.1154(5) 0.141(4) Uani 1 1 d .
N8 N 1.3111(15) 0.3686(7) 0.0039(6) 0.150(5) Uani 1 1 d .
N9 N 1.1119(17) 0.3822(5) -0.0418(5) 0.134(5) Uani 1 1 d .
N10 N 0.9415(11) 0.3176(7) 0.0314(6) 0.146(4) Uani 1 1 d .
H10A H 0.9097 0.2669 0.0055 0.175 Uiso 1 1 calc R
N11 N 1.0699(10) 0.2942(5) 0.1485(4) 0.109(3) Uani 1 1 d .
H11A H 1.0821 0.3425 0.1768 0.131 Uiso 1 1 calc R
N12 N 1.1025(8) 0.1932(4) 0.0063(3) 0.091(2) Uani 1 1 d .
N13 N 0.7601(9) 0.0270(6) 0.0447(4) 0.124(3) Uani 1 1 d .
N14 N 1.0982(6) 0.0168(4) 0.1489(3) 0.0728(17) Uani 1 1 d .
N15 N 0.8954(9) -0.1236(5) 0.1918(3) 0.088(2) Uani 1 1 d .
N16 N 0.8964(7) 0.0211(4) 0.2467(3) 0.0804(19) Uani 1 1 d .
N17 N 1.1067(9) 0.1131(5) 0.3054(3) 0.093(2) Uani 1 1 d .
N18 N 1.2610(9) 0.0193(7) 0.2853(5) 0.120(3) Uani 1 1 d .
H18 H 1.2953 0.0501 0.2547 0.144 Uiso 1 1 calc R
N19 N 1.1204(11) -0.1403(6) 0.2239(4) 0.118(3) Uani 1 1 d .
H19 H 1.0972 -0.1684 0.2577 0.142 Uiso 1 1 calc R
N20 N 1.0222(6) -0.0565(4) 0.3515(3) 0.0788(18) Uani 1 1 d .
N21 N 0.7891(9) 0.0669(6) 0.4499(5) 0.126(3) Uani 1 1 d .
N22 N 0.7874(6) -0.1679(4) 0.4965(3) 0.0772(18) Uani 1 1 d .
N23 N 0.6897(7) -0.3699(5) 0.4485(4) 0.094(2) Uani 1 1 d .
N24 N 0.5597(6) -0.3232(4) 0.5346(3) 0.0746(17) Uani 1 1 d .
N25 N 0.4961(6) -0.1955(4) 0.5093(3) 0.0757(17) Uani 1 1 d .
N26 N 0.5906(8) -0.1476(5) 0.3985(4) 0.102(2) Uani 1 1 d .
H26 H 0.6584 -0.1060 0.4185 0.123 Uiso 1 1 calc R
N27 N 0.6915(10) -0.2732(6) 0.3500(5) 0.125(3) Uani 1 1 d .
H27 H 0.6280 -0.3126 0.3242 0.150 Uiso 1 1 calc R
C1 C 1.2076(9) 0.4703(6) 0.2843(4) 0.090(3) Uani 1 1 d .
C2 C 1.4470(10) 0.5343(6) 0.2402(4) 0.086(3) Uani 1 1 d .
C3 C 1.3730(8) 0.6287(5) 0.3374(4) 0.073(2) Uani 1 1 d .
C4 C 1.3694(9) 0.6717(5) 0.2074(4) 0.086(3) Uani 1 1 d .
C5 C 1.1502(11) 0.6106(6) 0.2586(5) 0.102(3) Uani 1 1 d .
C6 C 1.2280(9) 0.5063(5) 0.1595(4) 0.086(3) Uani 1 1 d .
C7 C 1.5138(19) 0.3192(12) 0.1337(10) 0.228(9) Uani 1 1 d .
H7A H 1.5426 0.3629 0.1710 0.342 Uiso 1 1 calc R
H7B H 1.5784 0.3215 0.1060 0.342 Uiso 1 1 calc R
H7C H 1.4904 0.2660 0.1484 0.342 Uiso 1 1 calc R
C8 C 1.4050(19) 0.3307(8) 0.0959(8) 0.141(5) Uani 1 1 d .
C9 C 1.417(2) 0.3568(9) 0.0300(9) 0.154(7) Uani 1 1 d .
C10 C 1.5150(18) 0.3773(10) -0.0063(10) 0.185(7) Uani 1 1 d .
H10 H 1.5895 0.3711 0.0096 0.222 Uiso 1 1 calc R
C11 C 1.507(2) 0.4068(10) -0.0658(10) 0.159(7) Uani 1 1 d .
H11 H 1.5759 0.4183 -0.0888 0.191 Uiso 1 1 calc R
C12 C 1.400(2) 0.4195(10) -0.0913(9) 0.181(8) Uani 1 1 d .
H12 H 1.3937 0.4412 -0.1299 0.217 Uiso 1 1 calc R
C13 C 1.306(2) 0.3970(7) -0.0544(8) 0.143(6) Uani 1 1 d .
C14 C 1.190(3) 0.4075(9) -0.0786(9) 0.174(8) Uani 1 1 d .
C15 C 1.1756(17) 0.4457(7) -0.1399(5) 0.192(8) Uani 1 1 d .
H15A H 1.1000 0.4134 -0.1662 0.287 Uiso 1 1 calc R
H15B H 1.2436 0.4459 -0.1647 0.287 Uiso 1 1 calc R
H15C H 1.1740 0.5020 -0.1276 0.287 Uiso 1 1 calc R
C16 C 0.987(2) 0.3865(9) -0.0579(8) 0.189(8) Uani 1 1 d .
H16A H 0.9483 0.3443 -0.0958 0.227 Uiso 1 1 calc R
H16B H 0.9937 0.4404 -0.0711 0.227 Uiso 1 1 calc R
C17 C 0.9001(17) 0.3752(8) -0.0059(8) 0.178(7) Uani 1 1 d .
H17A H 0.9085 0.4279 0.0217 0.213 Uiso 1 1 calc R
H17B H 0.8151 0.3507 -0.0252 0.213 Uiso 1 1 calc R
C18 C 0.8840(13) 0.3060(8) 0.0928(8) 0.148(5) Uani 1 1 d .
H18A H 0.7962 0.2790 0.0818 0.178 Uiso 1 1 calc R
H18B H 0.8952 0.3604 0.1185 0.178 Uiso 1 1 calc R
C19 C 0.9363(15) 0.2550(8) 0.1336(6) 0.144(5) Uani 1 1 d .
H19A H 0.8985 0.2516 0.1741 0.173 Uiso 1 1 calc R
H19B H 0.9192 0.1987 0.1100 0.173 Uiso 1 1 calc R
C20 C 1.1398(13) 0.2447(6) 0.1792(5) 0.118(4) Uani 1 1 d .
H20A H 1.1170 0.1887 0.1543 0.141 Uiso 1 1 calc R
H20B H 1.1191 0.2404 0.2235 0.141 Uiso 1 1 calc R
C21 C 1.2743(14) 0.2850(7) 0.1809(6) 0.130(4) Uani 1 1 d .
H21A H 1.3004 0.3361 0.2125 0.155 Uiso 1 1 calc R
H21B H 1.3190 0.2478 0.1940 0.155 Uiso 1 1 calc R
C22 C 1.0667(8) 0.1230(4) 0.0030(3) 0.068(2) Uani 1 1 d .
C23 C 0.8455(9) 0.0164(5) 0.0284(4) 0.077(2) Uani 1 1 d .
C24 C 1.0649(7) 0.0116(4) 0.0951(3) 0.0577(18) Uani 1 1 d .
C25 C 1.0383(12) 0.2232(6) 0.3647(5) 0.132(4) Uani 1 1 d .
H25A H 1.0070 0.2093 0.4050 0.198 Uiso 1 1 calc R
H25B H 0.9949 0.2573 0.3462 0.198 Uiso 1 1 calc R
H25C H 1.1245 0.2534 0.3734 0.198 Uiso 1 1 calc R
C26 C 1.0200(12) 0.1433(6) 0.3164(4) 0.094(3) Uani 1 1 d .
C27 C 0.9008(11) 0.0971(6) 0.2785(4) 0.087(3) Uani 1 1 d .
C28 C 0.7989(13) 0.1250(8) 0.2751(5) 0.115(3) Uani 1 1 d .
H28 H 0.8010 0.1763 0.2983 0.137 Uiso 1 1 calc R
C29 C 0.6943(13) 0.0751(10) 0.2365(7) 0.128(4) Uani 1 1 d .
H29 H 0.6256 0.0940 0.2333 0.154 Uiso 1 1 calc R
C30 C 0.6871(12) -0.0014(9) 0.2024(6) 0.125(4) Uani 1 1 d .
H30 H 0.6155 -0.0340 0.1762 0.150 Uiso 1 1 calc R
C31 C 0.7912(10) -0.0292(7) 0.2083(4) 0.092(3) Uani 1 1 d .
C32 C 0.7997(12) -0.1102(7) 0.1763(5) 0.098(3) Uani 1 1 d .
C33 C 0.6907(10) -0.1633(8) 0.1276(5) 0.152(5) Uani 1 1 d .
H33A H 0.6960 -0.1430 0.0864 0.228 Uiso 1 1 calc R
H33B H 0.6155 -0.1603 0.1443 0.228 Uiso 1 1 calc R
H33C H 0.6916 -0.2203 0.1214 0.228 Uiso 1 1 calc R
C34 C 0.9114(13) -0.2030(6) 0.1663(5) 0.118(4) Uani 1 1 d .
H34A H 0.8720 -0.2448 0.1922 0.141 Uiso 1 1 calc R
H34B H 0.8726 -0.2209 0.1213 0.141 Uiso 1 1 calc R
C35 C 1.0409(16) -0.1959(8) 0.1682(7) 0.160(5) Uani 1 1 d .
H35A H 1.0698 -0.1768 0.1283 0.192 Uiso 1 1 calc R
H35B H 1.0498 -0.2512 0.1680 0.192 Uiso 1 1 calc R
C36 C 1.2518(17) -0.1215(10) 0.2331(9) 0.174(6) Uani 1 1 d .
H36A H 1.2827 -0.1146 0.1911 0.209 Uiso 1 1 calc R
H36B H 1.2715 -0.1691 0.2471 0.209 Uiso 1 1 calc R
C37 C 1.3171(13) -0.0472(11) 0.2806(6) 0.155(5) Uani 1 1 d .
H37A H 1.3238 -0.0636 0.3236 0.186 Uiso 1 1 calc R
H37B H 1.4000 -0.0255 0.2691 0.186 Uiso 1 1 calc R
C38 C 1.2874(13) 0.0786(10) 0.3433(7) 0.158(5) Uani 1 1 d .
H38A H 1.3759 0.0995 0.3553 0.190 Uiso 1 1 calc R
H38B H 1.2508 0.0517 0.3787 0.190 Uiso 1 1 calc R
C39 C 1.2377(11) 0.1518(7) 0.3343(5) 0.119(4) Uani 1 1 d .
H39A H 1.2428 0.1867 0.3762 0.143 Uiso 1 1 calc R
H39B H 1.2842 0.1858 0.3050 0.143 Uiso 1 1 calc R
C40 C 1.0145(7) -0.0378(4) 0.4063(3) 0.0644(19) Uani 1 1 d .
C41 C 0.8691(9) 0.0452(5) 0.4699(4) 0.076(2) Uani 1 1 d .
C42 C 0.8687(7) -0.1069(5) 0.4992(3) 0.0603(18) Uani 1 1 d .
C43 C 0.3652(10) -0.1924(8) 0.6002(6) 0.134(4) Uani 1 1 d .
H43A H 0.4057 -0.1724 0.6441 0.201 Uiso 1 1 calc R
H43B H 0.2906 -0.2367 0.6009 0.201 Uiso 1 1 calc R
H43C H 0.3458 -0.1475 0.5824 0.201 Uiso 1 1 calc R
C44 C 0.4494(8) -0.2249(6) 0.5580(4) 0.081(2) Uani 1 1 d .
C45 C 0.4883(8) -0.2966(5) 0.5752(4) 0.079(2) Uani 1 1 d .
C46 C 0.4571(9) -0.3324(7) 0.6303(5) 0.103(3) Uani 1 1 d .
H46 H 0.4083 -0.3127 0.6586 0.124 Uiso 1 1 calc R
C47 C 0.4995(11) -0.3976(7) 0.6425(6) 0.113(3) Uani 1 1 d .
H47 H 0.4792 -0.4228 0.6792 0.135 Uiso 1 1 calc R
C48 C 0.5728(11) -0.4261(6) 0.5999(6) 0.112(3) Uani 1 1 d .
H48 H 0.6007 -0.4708 0.6075 0.134 Uiso 1 1 calc R
C49 C 0.6033(8) -0.3869(6) 0.5464(4) 0.084(2) Uani 1 1 d .
C50 C 0.6792(9) -0.4087(6) 0.4968(6) 0.100(3) Uani 1 1 d .
C51 C 0.7395(11) -0.4765(7) 0.5030(7) 0.147(5) Uani 1 1 d .
H51A H 0.7806 -0.4847 0.4649 0.220 Uiso 1 1 calc R
H51B H 0.6777 -0.5276 0.5064 0.220 Uiso 1 1 calc R
H51C H 0.7983 -0.4601 0.5415 0.220 Uiso 1 1 calc R
C52 C 0.7593(11) -0.3853(8) 0.3934(6) 0.128(4) Uani 1 1 d .
H52A H 0.7138 -0.4375 0.3656 0.153 Uiso 1 1 calc R
H52B H 0.8379 -0.3903 0.4103 0.153 Uiso 1 1 calc R
C53 C 0.7808(12) -0.3167(9) 0.3540(6) 0.133(4) Uani 1 1 d .
H53A H 0.8593 -0.2760 0.3716 0.160 Uiso 1 1 calc R
H53B H 0.7890 -0.3396 0.3096 0.160 Uiso 1 1 calc R
C54 C 0.7033(11) -0.2030(8) 0.3164(5) 0.117(4) Uani 1 1 d .
H54A H 0.6920 -0.2227 0.2695 0.141 Uiso 1 1 calc R
H54B H 0.7864 -0.1653 0.3275 0.141 Uiso 1 1 calc R
C55 C 0.6145(12) -0.1551(7) 0.3316(5) 0.127(4) Uani 1 1 d .
H55A H 0.6470 -0.0995 0.3206 0.152 Uiso 1 1 calc R
H55B H 0.5374 -0.1825 0.3039 0.152 Uiso 1 1 calc R
C56 C 0.4922(12) -0.1167(7) 0.4185(5) 0.118(3) Uani 1 1 d .
H56A H 0.4165 -0.1490 0.3913 0.141 Uiso 1 1 calc R
H56B H 0.5097 -0.0591 0.4115 0.141 Uiso 1 1 calc R
C57 C 0.4743(10) -0.1208(6) 0.4880(5) 0.107(3) Uani 1 1 d .
H57A H 0.5301 -0.0713 0.5152 0.129 Uiso 1 1 calc R
H57B H 0.3908 -0.1213 0.4944 0.129 Uiso 1 1 calc R

loop_
_atom_site_aniso_label
_atom_site_aniso_U_11
_atom_site_aniso_U_22
_atom_site_aniso_U_33
_atom_site_aniso_U_23
_atom_site_aniso_U_13
_atom_site_aniso_U_12
Mn1 0.0980(9) 0.0582(7) 0.0440(6) 0.0050(5) 0.0077(6) 0.0117(6)
Mn2 0.1771(14) 0.0433(6) 0.0422(7) 0.0067(5) 0.0282(7) 0.0093(7)
Mn3 0.0937(11) 0.0399(7) 0.0238(7) 0.0072(5) 0.0091(6) 0.0131(7)
Mn4 0.0899(8) 0.0652(7) 0.0278(5) 0.0075(4) 0.0076(5) 0.0198(6)
Mn5 0.0620(9) 0.0518(8) 0.0250(7) 0.0110(5) 0.0059(6) 0.0063(7)
Mn6 0.0738(7) 0.0562(6) 0.0404(6) 0.0110(4) 0.0093(5) 0.0058(5)
N1 0.181(9) 0.102(7) 0.097(7) 0.029(5) 0.028(6) -0.006(6)
N2 0.125(7) 0.169(9) 0.096(7) 0.046(6) 0.052(6) 0.058(7)
N3 0.087(5) 0.080(4) 0.052(4) 0.005(3) 0.007(3) -0.007(4)
N4 0.160(8) 0.091(6) 0.102(7) 0.020(5) 0.022(6) 0.031(6)
N5 0.145(9) 0.225(13) 0.130(9) -0.025(8) -0.016(7) 0.091(9)
N6 0.185(8) 0.054(4) 0.064(5) -0.005(3) 0.028(5) 0.010(4)
N7 0.196(11) 0.101(7) 0.097(8) -0.008(5) 0.043(7) 0.004(7)
N8 0.240(15) 0.077(6) 0.098(9) -0.011(6) 0.065(10) -0.005(9)
N9 0.243(14) 0.048(4) 0.079(7) -0.003(4) 0.045(8) -0.008(7)
N10 0.211(11) 0.104(7) 0.114(9) -0.012(6) 0.008(8) 0.047(7)
N11 0.170(9) 0.075(5) 0.077(5) 0.017(4) 0.038(5) 0.019(6)
N12 0.167(7) 0.051(4) 0.049(4) 0.007(3) 0.025(4) 0.021(4)
N13 0.146(8) 0.153(8) 0.101(7) 0.037(6) 0.040(6) 0.074(7)
N14 0.118(5) 0.070(4) 0.033(3) 0.015(3) 0.013(3) 0.028(4)
N15 0.129(7) 0.075(5) 0.050(4) 0.013(3) 0.024(4) 0.011(5)
N16 0.115(6) 0.084(5) 0.045(4) 0.023(3) 0.030(4) 0.023(4)
N17 0.126(7) 0.091(5) 0.044(4) 0.010(3) 0.019(4) 0.003(5)
N18 0.135(7) 0.143(8) 0.086(7) 0.032(6) -0.004(5) 0.047(7)
N19 0.165(9) 0.142(8) 0.072(6) 0.013(5) 0.009(6) 0.088(7)
N20 0.109(5) 0.087(4) 0.037(4) 0.015(3) 0.013(3) 0.022(4)
N21 0.125(7) 0.163(9) 0.117(7) 0.044(6) 0.011(6) 0.077(7)
N22 0.092(5) 0.075(4) 0.051(4) 0.021(3) 0.006(3) -0.001(4)
N23 0.089(5) 0.086(5) 0.101(6) 0.004(5) 0.010(4) 0.022(4)
N24 0.078(4) 0.072(4) 0.066(4) 0.023(3) -0.002(3) 0.009(4)
N25 0.096(5) 0.067(4) 0.069(4) 0.019(3) 0.015(4) 0.029(4)
N26 0.122(6) 0.118(6) 0.077(5) 0.052(4) 0.022(5) 0.033(5)
N27 0.134(8) 0.128(8) 0.106(7) 0.014(6) 0.038(6) 0.024(7)
C1 0.127(8) 0.070(5) 0.058(5) 0.009(4) 0.004(5) 0.008(5)
C2 0.119(8) 0.081(6) 0.059(5) 0.022(4) 0.019(5) 0.023(6)
C3 0.090(6) 0.070(5) 0.052(5) 0.011(4) 0.016(4) 0.013(4)
C4 0.127(7) 0.063(5) 0.059(5) 0.002(4) 0.024(5) 0.014(5)
C5 0.118(8) 0.099(7) 0.084(7) -0.009(5) 0.014(6) 0.036(6)
C6 0.144(8) 0.054(4) 0.056(5) 0.013(4) 0.022(5) 0.021(5)
C7 0.23(2) 0.199(18) 0.22(2) -0.004(15) 0.022(17) 0.022(16)
C8 0.205(17) 0.086(8) 0.125(13) 0.001(8) 0.032(12) 0.036(10)
C9 0.219(18) 0.083(8) 0.126(14) -0.025(8) 0.077(14) -0.004(11)
C10 0.229(19) 0.136(12) 0.155(16) -0.018(11) 0.067(15) 0.007(11)
C11 0.208(18) 0.105(10) 0.142(16) -0.004(10) 0.091(14) 0.006(11)
C12 0.27(2) 0.103(10) 0.134(14) -0.012(9) 0.076(17) -0.004(14)
C13 0.251(19) 0.055(6) 0.088(10) -0.009(6) 0.085(12) -0.012(9)
C14 0.28(2) 0.075(8) 0.122(15) -0.018(9) 0.040(16) -0.006(13)
C15 0.38(2) 0.087(7) 0.052(6) 0.007(5) 0.039(10) -0.012(10)
C16 0.28(2) 0.097(10) 0.136(15) -0.037(9) 0.015(17) 0.001(14)
C17 0.26(2) 0.095(9) 0.132(13) -0.004(9) 0.016(13) -0.005(11)
C18 0.183(13) 0.103(9) 0.135(13) 0.008(8) 0.016(10) 0.012(9)
C19 0.192(14) 0.110(9) 0.112(10) 0.012(8) 0.060(9) 0.010(10)
C20 0.196(12) 0.080(6) 0.071(7) 0.030(5) 0.024(7) 0.024(8)
C21 0.194(13) 0.101(8) 0.103(9) 0.028(7) 0.017(9) 0.055(9)
C22 0.123(6) 0.044(4) 0.027(3) 0.006(3) 0.011(4) 0.008(4)
C23 0.107(7) 0.085(6) 0.052(5) 0.019(4) 0.026(5) 0.041(5)
C24 0.095(5) 0.042(4) 0.033(4) 0.006(3) 0.016(3) 0.014(3)
C25 0.239(13) 0.071(6) 0.095(8) 0.016(5) 0.065(8) 0.050(7)
C26 0.146(10) 0.082(6) 0.058(6) 0.024(5) 0.041(6) 0.028(7)
C27 0.127(8) 0.100(7) 0.061(6) 0.036(5) 0.049(6) 0.056(7)
C28 0.144(10) 0.129(9) 0.085(8) 0.026(7) 0.046(7) 0.051(9)
C29 0.145(12) 0.152(12) 0.105(10) 0.039(8) 0.042(9) 0.056(10)
C30 0.135(11) 0.150(11) 0.091(8) 0.036(8) 0.026(7) 0.033(9)
C31 0.105(8) 0.123(9) 0.062(6) 0.050(6) 0.025(5) 0.036(7)
C32 0.117(9) 0.104(8) 0.057(6) 0.027(5) 0.018(6) 0.003(7)
C33 0.126(9) 0.174(12) 0.097(9) 0.024(8) -0.011(7) -0.040(8)
C34 0.171(11) 0.087(7) 0.073(7) -0.002(5) 0.021(7) 0.009(7)
C35 0.215(16) 0.109(10) 0.145(13) 0.003(9) 0.020(12) 0.039(11)
C36 0.194(16) 0.163(14) 0.175(16) 0.028(12) 0.022(13) 0.070(13)
C37 0.161(12) 0.206(16) 0.098(10) 0.019(10) -0.013(8) 0.064(12)
C38 0.158(12) 0.174(13) 0.116(12) 0.022(10) -0.002(9) 0.014(11)
C39 0.151(10) 0.118(8) 0.058(6) 0.013(5) -0.006(6) -0.002(8)
C40 0.086(5) 0.066(4) 0.037(4) 0.016(3) 0.010(3) 0.011(4)
C41 0.094(6) 0.084(6) 0.050(5) 0.021(4) 0.008(4) 0.025(5)
C42 0.080(5) 0.071(5) 0.029(4) 0.019(3) 0.007(3) 0.015(4)
C43 0.138(9) 0.165(11) 0.122(9) 0.032(8) 0.061(8) 0.068(8)
C44 0.085(6) 0.092(6) 0.067(6) 0.021(5) 0.013(4) 0.026(5)
C45 0.083(6) 0.077(5) 0.066(5) 0.027(4) 0.010(4) 0.001(5)
C46 0.117(8) 0.117(8) 0.075(6) 0.044(6) 0.020(5) 0.020(6)
C47 0.119(9) 0.111(8) 0.100(9) 0.043(7) 0.007(7) 0.011(7)
C48 0.126(9) 0.088(7) 0.110(9) 0.046(6) -0.011(7) 0.008(6)
C49 0.090(6) 0.080(6) 0.078(6) 0.032(5) -0.007(5) 0.016(5)
C50 0.102(7) 0.082(6) 0.109(9) 0.023(6) -0.008(6) 0.019(6)
C51 0.140(10) 0.105(8) 0.207(14) 0.025(8) -0.011(9) 0.062(8)
C52 0.118(9) 0.120(9) 0.132(11) -0.003(8) 0.033(8) 0.021(7)
C53 0.123(9) 0.154(12) 0.109(9) 0.001(8) 0.036(7) 0.024(9)
C54 0.124(9) 0.135(9) 0.074(7) 0.031(6) 0.033(6) -0.002(7)
C55 0.162(11) 0.125(9) 0.088(8) 0.045(6) 0.000(7) 0.026(8)
C56 0.154(10) 0.104(8) 0.103(9) 0.036(6) -0.003(7) 0.047(7)
C57 0.130(8) 0.100(7) 0.109(8) 0.027(6) 0.015(6) 0.056(6)

loop_
_atom_type_symbol
_atom_type_description
_atom_type_scat_dispersion_real
_atom_type_scat_dispersion_imag
_atom_type_scat_source
C C 0.0033 0.0016 'International Tables Vol C Tables 4.2.6.8 and 6.1.1.4'
H H 0.0000 0.0000 'International Tables Vol C Tables 4.2.6.8 and 6.1.1.4'
N N 0.0061 0.0033 'International Tables Vol C Tables 4.2.6.8 and 6.1.1.4'
Mn Mn 0.3368 0.7283 'International Tables Vol C Tables 4.2.6.8 and 6.1.1.4'

loop_
_geom_angle_atom_site_label_1
_geom_angle_atom_site_label_2
_geom_angle_atom_site_label_3
_geom_angle
_geom_angle_site_symmetry_1
_geom_angle_site_symmetry_3
C5 Mn1 C6 94.3(4) . .
C5 Mn1 C1 88.2(4) . .
C6 Mn1 C1 87.5(3) . .
C5 Mn1 C4 88.7(4) . .
C6 Mn1 C4 90.0(3) . .
C1 Mn1 C4 175.8(4) . .
C5 Mn1 C3 91.6(4) . .
C6 Mn1 C3 173.7(4) . .
C1 Mn1 C3 90.4(3) . .
C4 Mn1 C3 92.5(3) . .
C5 Mn1 C2 177.4(4) . .
C6 Mn1 C2 88.3(4) . .
C1 Mn1 C2 92.4(4) . .
C4 Mn1 C2 90.9(4) . .
C3 Mn1 C2 85.8(3) . .
N8 Mn2 N7 74.8(6) . .
N8 Mn2 N6 91.1(3) . .
N7 Mn2 N6 92.7(3) . .
N8 Mn2 N12 93.4(3) . .
N7 Mn2 N12 85.3(3) . .
N6 Mn2 N12 174.4(2) . .
N8 Mn2 N11 147.7(5) . .
N7 Mn2 N11 74.1(4) . .
N6 Mn2 N11 82.0(3) . .
N12 Mn2 N11 92.5(3) . .
N8 Mn2 N10 135.1(6) . .
N7 Mn2 N10 149.6(5) . .
N6 Mn2 N10 91.8(3) . .
N12 Mn2 N10 87.4(3) . .
N11 Mn2 N10 76.8(4) . .
N8 Mn2 N9 66.9(6) . .
N7 Mn2 N9 141.7(5) . .
N6 Mn2 N9 88.3(3) . .
N12 Mn2 N9 96.5(3) . .
N11 Mn2 N9 143.5(5) . .
N10 Mn2 N9 68.4(5) . .
C23 Mn3 C23 180.0(7) . 2_755
C23 Mn3 C22 91.3(3) . 2_755
C23 Mn3 C22 88.7(3) 2_755 2_755
C23 Mn3 C22 88.7(3) . .
C23 Mn3 C22 91.3(3) 2_755 .
C22 Mn3 C22 180.00(15) 2_755 .
C23 Mn3 C24 89.0(3) . .
C23 Mn3 C24 91.0(3) 2_755 .
C22 Mn3 C24 89.4(3) 2_755 .
C22 Mn3 C24 90.6(3) . .
C23 Mn3 C24 91.0(3) . 2_755
C23 Mn3 C24 89.0(3) 2_755 2_755
C22 Mn3 C24 90.6(3) 2_755 2_755
C22 Mn3 C24 89.4(3) . 2_755
C24 Mn3 C24 180.0(4) . 2_755
N16 Mn4 N18 143.1(4) . .
N16 Mn4 N15 69.7(3) . .
N18 Mn4 N15 147.2(4) . .
N16 Mn4 N20 89.2(2) . .
N18 Mn4 N20 88.4(3) . .
N15 Mn4 N20 96.6(2) . .
N16 Mn4 N17 69.7(3) . .
N18 Mn4 N17 73.4(4) . .
N15 Mn4 N17 139.3(4) . .
N20 Mn4 N17 83.5(2) . .
N16 Mn4 N14 90.1(2) . .
N18 Mn4 N14 91.6(3) . .
N15 Mn4 N14 84.0(2) . .
N20 Mn4 N14 178.8(2) . .
N17 Mn4 N14 95.4(2) . .
N16 Mn4 N19 141.3(4) . .
N18 Mn4 N19 75.6(4) . .
N15 Mn4 N19 72.0(4) . .
N20 Mn4 N19 89.8(3) . .
N17 Mn4 N19 148.4(4) . .
N14 Mn4 N19 91.4(3) . .
C41 Mn5 C41 180.0(4) 2_756 .
C41 Mn5 C42 92.9(3) 2_756 .
C41 Mn5 C42 87.1(3) . .
C41 Mn5 C42 87.1(3) 2_756 2_756
C41 Mn5 C42 92.9(3) . 2_756
C42 Mn5 C42 180.0(7) . 2_756
C41 Mn5 C40 88.6(3) 2_756 2_756
C41 Mn5 C40 91.4(3) . 2_756
C42 Mn5 C40 91.2(3) . 2_756
C42 Mn5 C40 88.8(3) 2_756 2_756
C41 Mn5 C40 91.4(3) 2_756 .
C41 Mn5 C40 88.6(3) . .
C42 Mn5 C40 88.8(3) . .
C42 Mn5 C40 91.2(3) 2_756 .
C40 Mn5 C40 180.000(1) 2_756 .
N3 Mn6 N24 92.0(2) 1_445 .
N3 Mn6 N22 172.3(2) 1_445 .
N24 Mn6 N22 95.1(2) . .
N3 Mn6 N25 87.9(2) 1_445 .
N24 Mn6 N25 69.3(3) . .
N22 Mn6 N25 91.8(2) . .
N3 Mn6 N27 85.3(3) 1_445 .
N24 Mn6 N27 142.1(4) . .
N22 Mn6 N27 91.0(3) . .
N25 Mn6 N27 148.1(4) . .
N3 Mn6 N26 89.0(3) 1_445 .
N24 Mn6 N26 142.3(3) . .
N22 Mn6 N26 83.6(3) . .
N25 Mn6 N26 73.1(3) . .
N27 Mn6 N26 75.6(4) . .
N3 Mn6 N23 94.8(3) 1_445 .
N24 Mn6 N23 68.6(3) . .
N22 Mn6 N23 90.6(3) . .
N25 Mn6 N23 137.8(3) . .
N27 Mn6 N23 73.9(4) . .
N26 Mn6 N23 148.8(3) . .
C3 N3 Mn6 150.3(6) . 1_665
C6 N6 Mn2 147.9(7) . .
C8 N7 C21 127.5(14) . .
C8 N7 Mn2 112.9(12) . .
C21 N7 Mn2 116.1(9) . .
C13 N8 C9 120.7(17) . .
C13 N8 Mn2 121.7(15) . .
C9 N8 Mn2 117.4(12) . .
C14 N9 C16 118.5(18) . .
C14 N9 Mn2 124.4(16) . .
C16 N9 Mn2 117.1(11) . .
C17 N10 C18 113.7(12) . .
C17 N10 Mn2 121.9(11) . .
C18 N10 Mn2 107.6(9) . .
C17 N10 H10A 103.9 . .
C18 N10 H10A 103.9 . .
Mn2 N10 H10A 103.9 . .
C19 N11 C20 116.3(10) . .
C19 N11 Mn2 108.8(7) . .
C20 N11 Mn2 109.4(7) . .
C19 N11 H11A 107.3 . .
C20 N11 H11A 107.3 . .
Mn2 N11 H11A 107.3 . .
C22 N12 Mn2 156.6(6) . .
C24 N14 Mn4 148.9(6) . .
C32 N15 C34 119.2(10) . .
C32 N15 Mn4 121.7(8) . .
C34 N15 Mn4 118.8(8) . .
C27 N16 C31 120.8(9) . .
C27 N16 Mn4 120.6(7) . .
C31 N16 Mn4 118.5(6) . .
C26 N17 C39 125.2(9) . .
C26 N17 Mn4 118.9(7) . .
C39 N17 Mn4 115.2(7) . .
C38 N18 C37 119.4(11) . .
C38 N18 Mn4 110.7(8) . .
C37 N18 Mn4 114.6(8) . .
C38 N18 H18 103.3 . .
C37 N18 H18 103.3 . .
Mn4 N18 H18 103.3 . .
C36 N19 C35 124.6(12) . .
C36 N19 Mn4 111.5(9) . .
C35 N19 Mn4 110.9(8) . .
C36 N19 H19 102.1 . .
C35 N19 H19 102.1 . .
Mn4 N19 H19 102.1 . .
C40 N20 Mn4 150.6(6) . .
C42 N22 Mn6 151.0(5) . .
C50 N23 C52 124.5(10) . .
C50 N23 Mn6 119.8(7) . .
C52 N23 Mn6 115.6(8) . .
C45 N24 C49 120.5(8) . .
C45 N24 Mn6 118.9(6) . .
C49 N24 Mn6 120.6(6) . .
C44 N25 C57 121.5(7) . .
C44 N25 Mn6 121.9(6) . .
C57 N25 Mn6 116.4(6) . .
C55 N26 C56 120.7(9) . .
C55 N26 Mn6 112.3(7) . .
C56 N26 Mn6 113.9(6) . .
C55 N26 H26 102.2 . .
C56 N26 H26 102.2 . .
Mn6 N26 H26 102.2 . .
C53 N27 C54 124.2(10) . .
C53 N27 Mn6 111.8(8) . .
C54 N27 Mn6 112.9(7) . .
C53 N27 H27 101.1 . .
C54 N27 H27 101.1 . .
Mn6 N27 H27 101.1 . .
N1 C1 Mn1 177.0(8) . .
N2 C2 Mn1 178.0(9) . .
N3 C3 Mn1 173.6(7) . .
N4 C4 Mn1 178.1(9) . .
N5 C5 Mn1 176.2(10) . .
N6 C6 Mn1 172.6(7) . .
C8 C7 H7A 109.5 . .
C8 C7 H7B 109.5 . .
H7A C7 H7B 109.5 . .
C8 C7 H7C 109.5 . .
H7A C7 H7C 109.5 . .
H7B C7 H7C 109.5 . .
N7 C8 C9 121.0(18) . .
N7 C8 C7 118.1(17) . .
C9 C8 C7 119.7(19) . .
N8 C9 C10 115(2) . .
N8 C9 C8 112.1(17) . .
C10 C9 C8 133(2) . .
C9 C10 C11 123(2) . .
C9 C10 H10 118.5 . .
C11 C10 H10 118.5 . .
C12 C11 C10 121.4(19) . .
C12 C11 H11 119.3 . .
C10 C11 H11 119.3 . .
C13 C12 C11 113(2) . .
C13 C12 H12 123.3 . .
C11 C12 H12 123.3 . .
C12 C13 N8 126(2) . .
C12 C13 C14 116(2) . .
N8 C13 C14 117.0(16) . .
N9 C14 C13 110(2) . .
N9 C14 C15 128(2) . .
C13 C14 C15 122(2) . .
C14 C15 H15A 109.5 . .
C14 C15 H15B 109.5 . .
H15A C15 H15B 109.5 . .
C14 C15 H15C 109.5 . .
H15A C15 H15C 109.5 . .
H15B C15 H15C 109.5 . .
N9 C16 C17 118.3(17) . .
N9 C16 H16A 107.7 . .
C17 C16 H16A 107.7 . .
N9 C16 H16B 107.7 . .
C17 C16 H16B 107.7 . .
H16A C16 H16B 107.1 . .
N10 C17 C16 102.3(16) . .
N10 C17 H17A 111.3 . .
C16 C17 H17A 111.3 . .
N10 C17 H17B 111.3 . .
C16 C17 H17B 111.3 . .
H17A C17 H17B 109.2 . .
N10 C18 C19 113.2(13) . .
N10 C18 H18A 108.9 . .
C19 C18 H18A 108.9 . .
N10 C18 H18B 108.9 . .
C19 C18 H18B 108.9 . .
H18A C18 H18B 107.8 . .
N11 C19 C18 109.1(11) . .
N11 C19 H19A 109.9 . .
C18 C19 H19A 109.9 . .
N11 C19 H19B 109.9 . .
C18 C19 H19B 109.9 . .
H19A C19 H19B 108.3 . .
N11 C20 C21 110.4(9) . .
N11 C20 H20A 109.6 . .
C21 C20 H20A 109.6 . .
N11 C20 H20B 109.6 . .
C21 C20 H20B 109.6 . .
H20A C20 H20B 108.1 . .
N7 C21 C20 108.8(10) . .
N7 C21 H21A 109.9 . .
C20 C21 H21A 109.9 . .
N7 C21 H21B 109.9 . .
C20 C21 H21B 109.9 . .
H21A C21 H21B 108.3 . .
N12 C22 Mn3 177.9(7) . .
N13 C23 Mn3 178.8(10) . .
N14 C24 Mn3 178.1(7) . .
C26 C25 H25A 109.5 . .
C26 C25 H25B 109.5 . .
H25A C25 H25B 109.5 . .
C26 C25 H25C 109.5 . .
H25A C25 H25C 109.5 . .
H25B C25 H25C 109.5 . .
N17 C26 C27 115.3(8) . .
N17 C26 C25 122.4(11) . .
C27 C26 C25 122.3(11) . .
N16 C27 C28 120.8(11) . .
N16 C27 C26 114.0(9) . .
C28 C27 C26 125.2(10) . .
C29 C28 C27 118.4(11) . .
C29 C28 H28 120.8 . .
C27 C28 H28 120.8 . .
C30 C29 C28 122.5(13) . .
C30 C29 H29 118.8 . .
C28 C29 H29 118.8 . .
C29 C30 C31 118.0(12) . .
C29 C30 H30 121.0 . .
C31 C30 H30 121.0 . .
N16 C31 C30 119.6(10) . .
N16 C31 C32 114.9(9) . .
C30 C31 C32 125.5(12) . .
N15 C32 C31 114.3(10) . .
N15 C32 C33 129.2(12) . .
C31 C32 C33 116.5(12) . .
C32 C33 H33A 109.5 . .
C32 C33 H33B 109.5 . .
H33A C33 H33B 109.5 . .
C32 C33 H33C 109.5 . .
H33A C33 H33C 109.5 . .
H33B C33 H33C 109.5 . .
C35 C34 N15 110.4(10) . .
C35 C34 H34A 109.6 . .
N15 C34 H34A 109.6 . .
C35 C34 H34B 109.6 . .
N15 C34 H34B 109.6 . .
H34A C34 H34B 108.1 . .
C34 C35 N19 116.1(12) . .
C34 C35 H35A 108.3 . .
N19 C35 H35A 108.3 . .
C34 C35 H35B 108.3 . .
N19 C35 H35B 108.3 . .
H35A C35 H35B 107.4 . .
N19 C36 C37 115.6(13) . .
N19 C36 H36A 108.4 . .
C37 C36 H36A 108.4 . .
N19 C36 H36B 108.4 . .
C37 C36 H36B 108.4 . .
H36A C36 H36B 107.5 . .
N18 C37 C36 115.4(12) . .
N18 C37 H37A 108.4 . .
C36 C37 H37A 108.4 . .
N18 C37 H37B 108.4 . .
C36 C37 H37B 108.4 . .
H37A C37 H37B 107.5 . .
N18 C38 C39 111.4(11) . .
N18 C38 H38A 109.4 . .
C39 C38 H38A 109.4 . .
N18 C38 H38B 109.4 . .
C39 C38 H38B 109.4 . .
H38A C38 H38B 108.0 . .
N17 C39 C38 105.6(9) . .
N17 C39 H39A 110.6 . .
C38 C39 H39A 110.6 . .
N17 C39 H39B 110.6 . .
C38 C39 H39B 110.6 . .
H39A C39 H39B 108.8 . .
N20 C40 Mn5 177.0(6) . .
N21 C41 Mn5 175.8(9) . .
N22 C42 Mn5 176.2(6) . .
C44 C43 H43A 109.5 . .
C44 C43 H43B 109.5 . .
H43A C43 H43B 109.5 . .
C44 C43 H43C 109.5 . .
H43A C43 H43C 109.5 . .
H43B C43 H43C 109.5 . .
N25 C44 C45 114.2(7) . .
N25 C44 C43 127.0(9) . .
C45 C44 C43 118.8(8) . .
N24 C45 C46 121.6(9) . .
N24 C45 C44 115.3(7) . .
C46 C45 C44 123.1(9) . .
C47 C46 C45 118.6(10) . .
C47 C46 H46 120.7 . .
C45 C46 H46 120.7 . .
C46 C47 C48 120.1(11) . .
C46 C47 H47 120.0 . .
C48 C47 H47 120.0 . .
C49 C48 C47 119.0(11) . .
C49 C48 H48 120.5 . .
C47 C48 H48 120.5 . .
N24 C49 C48 120.3(10) . .
N24 C49 C50 113.5(8) . .
C48 C49 C50 126.2(10) . .
N23 C50 C49 117.3(9) . .
N23 C50 C51 121.7(11) . .
C49 C50 C51 121.0(11) . .
C50 C51 H51A 109.5 . .
C50 C51 H51B 109.5 . .
H51A C51 H51B 109.5 . .
C50 C51 H51C 109.5 . .
H51A C51 H51C 109.5 . .
H51B C51 H51C 109.5 . .
N23 C52 C53 111.1(10) . .
N23 C52 H52A 109.4 . .
C53 C52 H52A 109.4 . .
N23 C52 H52B 109.4 . .
C53 C52 H52B 109.4 . .
H52A C52 H52B 108.0 . .
N27 C53 C52 118.3(10) . .
N27 C53 H53A 107.7 . .
C52 C53 H53A 107.7 . .
N27 C53 H53B 107.7 . .
C52 C53 H53B 107.7 . .
H53A C53 H53B 107.1 . .
N27 C54 C55 114.8(9) . .
N27 C54 H54A 108.6 . .
C55 C54 H54A 108.6 . .
N27 C54 H54B 108.6 . .
C55 C54 H54B 108.6 . .
H54A C54 H54B 107.5 . .
N26 C55 C54 114.0(9) . .
N26 C55 H55A 108.7 . .
C54 C55 H55A 108.7 . .
N26 C55 H55B 108.7 . .
C54 C55 H55B 108.7 . .
H55A C55 H55B 107.6 . .
N26 C56 C57 112.9(8) . .
N26 C56 H56A 109.0 . .
C57 C56 H56A 109.0 . .
N26 C56 H56B 109.0 . .
C57 C56 H56B 109.0 . .
H56A C56 H56B 107.8 . .
N25 C57 C56 112.3(8) . .
N25 C57 H57A 109.1 . .
C56 C57 H57A 109.1 . .
N25 C57 H57B 109.1 . .
C56 C57 H57B 109.1 . .
H57A C57 H57B 107.9 . .

loop_
_geom_bond_atom_site_label_1
_geom_bond_atom_site_label_2
_geom_bond_distance
_geom_bond_site_symmetry_2
Mn1 C5 1.962(12) .
Mn1 C6 1.976(8) .
Mn1 C1 1.985(10) .
Mn1 C4 1.989(10) .
Mn1 C3 1.994(8) .
Mn1 C2 2.026(12) .
Mn2 N8 2.159(13) .
Mn2 N7 2.250(13) .
Mn2 N6 2.268(6) .
Mn2 N12 2.285(6) .
Mn2 N11 2.290(8) .
Mn2 N10 2.333(12) .
Mn2 N9 2.339(11) .
Mn3 C23 1.981(10) .
Mn3 C23 1.981(10) 2_755
Mn3 C22 1.991(7) 2_755
Mn3 C22 1.991(7) .
Mn3 C24 2.015(7) .
Mn3 C24 2.015(7) 2_755
Mn4 N16 2.188(8) .
Mn4 N18 2.231(9) .
Mn4 N15 2.289(8) .
Mn4 N20 2.289(6) .
Mn4 N17 2.302(8) .
Mn4 N14 2.308(6) .
Mn4 N19 2.323(8) .
Mn5 C41 1.966(10) 2_756
Mn5 C41 1.966(10) .
Mn5 C42 1.986(8) .
Mn5 C42 1.986(8) 2_756
Mn5 C40 1.993(7) 2_756
Mn5 C40 1.993(7) .
Mn6 N3 2.250(6) 1_445
Mn6 N24 2.262(7) .
Mn6 N22 2.269(7) .
Mn6 N25 2.269(6) .
Mn6 N27 2.284(9) .
Mn6 N26 2.298(8) .
Mn6 N23 2.328(8) .
N1 C1 1.142(11) .
N2 C2 1.123(11) .
N3 C3 1.152(9) .
N3 Mn6 2.250(6) 1_665
N4 C4 1.156(11) .
N5 C5 1.147(12) .
N6 C6 1.161(9) .
N7 C8 1.261(17) .
N7 C21 1.462(14) .
N8 C13 1.359(19) .
N8 C9 1.36(2) .
N9 C14 1.23(2) .
N9 C16 1.47(2) .
N10 C17 1.479(17) .
N10 C18 1.479(16) .
N10 H10A 0.9100 .
N11 C19 1.468(14) .
N11 C20 1.482(13) .
N11 H11A 0.9100 .
N12 C22 1.130(8) .
N13 C23 1.108(10) .
N14 C24 1.134(8) .
N15 C32 1.209(12) .
N15 C34 1.446(12) .
N16 C27 1.352(11) .
N16 C31 1.376(12) .
N17 C26 1.260(11) .
N17 C39 1.492(13) .
N18 C38 1.412(14) .
N18 C37 1.444(15) .
N18 H18 0.9100 .
N19 C36 1.433(16) .
N19 C35 1.451(15) .
N19 H19 0.9100 .
N20 C40 1.152(8) .
N21 C41 1.150(10) .
N22 C42 1.164(8) .
N23 C50 1.259(12) .
N23 C52 1.472(13) .
N24 C45 1.335(10) .
N24 C49 1.355(10) .
N25 C44 1.265(10) .
N25 C57 1.473(11) .
N26 C55 1.427(12) .
N26 C56 1.434(12) .
N26 H26 0.9100 .
N27 C53 1.424(14) .
N27 C54 1.433(14) .
N27 H27 0.9100 .
C7 C8 1.49(2) .
C7 H7A 0.9600 .
C7 H7B 0.9600 .
C7 H7C 0.9600 .
C8 C9 1.49(2) .
C9 C10 1.38(2) .
C10 C11 1.39(2) .
C10 H10 0.9300 .
C11 C12 1.38(2) .
C11 H11 0.9300 .
C12 C13 1.36(2) .
C12 H12 0.9300 .
C13 C14 1.45(2) .
C14 C15 1.52(2) .
C15 H15A 0.9600 .
C15 H15B 0.9600 .
C15 H15C 0.9600 .
C16 C17 1.50(2) .
C16 H16A 0.9700 .
C16 H16B 0.9700 .
C17 H17A 0.9700 .
C17 H17B 0.9700 .
C18 C19 1.496(17) .
C18 H18A 0.9700 .
C18 H18B 0.9700 .
C19 H19A 0.9700 .
C19 H19B 0.9700 .
C20 C21 1.486(15) .
C20 H20A 0.9700 .
C20 H20B 0.9700 .
C21 H21A 0.9700 .
C21 H21B 0.9700 .
C25 C26 1.526(12) .
C25 H25A 0.9600 .
C25 H25B 0.9600 .
C25 H25C 0.9600 .
C26 C27 1.466(14) .
C27 C28 1.378(13) .
C28 C29 1.371(15) .
C28 H28 0.9300 .
C29 C30 1.368(16) .
C29 H29 0.9300 .
C30 C31 1.403(14) .
C30 H30 0.9300 .
C31 C32 1.475(15) .
C32 C33 1.519(14) .
C33 H33A 0.9600 .
C33 H33B 0.9600 .
C33 H33C 0.9600 .
C34 C35 1.445(16) .
C34 H34A 0.9700 .
C34 H34B 0.9700 .
C35 H35A 0.9700 .
C35 H35B 0.9700 .
C36 C37 1.460(17) .
C36 H36A 0.9700 .
C36 H36B 0.9700 .
C37 H37A 0.9700 .
C37 H37B 0.9700 .
C38 C39 1.533(17) .
C38 H38A 0.9700 .
C38 H38B 0.9700 .
C39 H39A 0.9700 .
C39 H39B 0.9700 .
C43 C44 1.514(12) .
C43 H43A 0.9600 .
C43 H43B 0.9600 .
C43 H43C 0.9600 .
C44 C45 1.485(12) .
C45 C46 1.380(11) .
C46 C47 1.373(14) .
C46 H46 0.9300 .
C47 C48 1.390(14) .
C47 H47 0.9300 .
C48 C49 1.380(13) .
C48 H48 0.9300 .
C49 C50 1.466(14) .
C50 C51 1.515(13) .
C51 H51A 0.9600 .
C51 H51B 0.9600 .
C51 H51C 0.9600 .
C52 C53 1.478(16) .
C52 H52A 0.9700 .
C52 H52B 0.9700 .
C53 H53A 0.9700 .
C53 H53B 0.9700 .
C54 C55 1.497(14) .
C54 H54A 0.9700 .
C54 H54B 0.9700 .
C55 H55A 0.9700 .
C55 H55B 0.9700 .
C56 C57 1.474(13) .
C56 H56A 0.9700 .
C56 H56B 0.9700 .
C57 H57A 0.9700 .
C57 H57B 0.9700 .

loop_
_platon_squeeze_void_nr
_platon_squeeze_void_average_x
_platon_squeeze_void_average_y
_platon_squeeze_void_average_z
_platon_squeeze_void_volume
_platon_squeeze_void_count_electrons
_platon_squeeze_void_content
1 -0.055 0.445 0.445 739 171 ' '
